data_7033137
loop_
_publ_author_name
'Ertl, Cathrin D.'
'Ris, Daniel P.'
'Meier, Stefan C.'
'Constable, Edwin C.'
'Housecroft, Catherine E.'
'Neuburger, Markus'
'Zampese, Jennifer A.'

_publ_section_title
;
 Sticking and patching: tuning and anchoring cyclometallated ruthenium(II)
 complexes.
;
_journal_issue 4
_journal_name_full 'Dalton transactions (Cambridge, England : 2003)'
_journal_page_first 1557
_journal_page_last 1570
_journal_paper_doi 10.1039/c4dt02797c
_journal_volume 44
_journal_year 2015
_chemical_formula_moiety 'C33 H26 N5 O2 Ru, F6 P, C2 H3 N'
_chemical_formula_sum 'C35 H29 F6 N6 O2 P Ru'
_chemical_formula_weight 811.69
_space_group_IT_number 2
_symmetry_cell_setting triclinic
_symmetry_space_group_name_Hall '-P 1'
_symmetry_space_group_name_H-M 'P -1'
_atom_sites_solution_hydrogens difmap
_atom_sites_solution_primary other
_cell_angle_alpha 82.634(3)
_cell_angle_beta 73.460(3)
_cell_angle_gamma 75.358(3)
_cell_formula_units_Z 2
_cell_length_a 10.6299(10)
_cell_length_b 13.1587(12)
_cell_length_c 14.0271(13)
_cell_measurement_reflns_used 9905
_cell_measurement_temperature 123
_cell_measurement_theta_max 68
_cell_measurement_theta_min 3
_cell_volume 1816.4(3)
_computing_cell_refinement 'Apex2 (Bruker AXS, 2006)'
_computing_data_collection 'Apex2 (Bruker AXS, 2006)'
_computing_data_reduction 'Apex2 (Bruker AXS, 2006)'
_computing_molecular_graphics 'CAMERON (Watkin et al., 1996)'
_computing_publication_material 'CRYSTALS (Betteridge et al., 2003)'
_computing_structure_refinement 'CRYSTALS (Betteridge et al., 2003)'
_computing_structure_solution 'Superflip (Palatinus & Chapuis, 2007)'
_diffrn_ambient_temperature 123
_diffrn_measured_fraction_theta_full 0.987
_diffrn_measured_fraction_theta_max 0.960
_diffrn_measurement_device Area
_diffrn_measurement_device_type 'Bruker Kappa Apex2'
_diffrn_measurement_method '\f & \w scans'
_diffrn_radiation_monochromator graphite
_diffrn_radiation_type 'Cu K\a'
_diffrn_radiation_wavelength 1.54178
_diffrn_reflns_av_R_equivalents 0.034
_diffrn_reflns_limit_h_max 12
_diffrn_reflns_limit_h_min -11
_diffrn_reflns_limit_k_max 15
_diffrn_reflns_limit_k_min -15
_diffrn_reflns_limit_l_max 16
_diffrn_reflns_limit_l_min 0
_diffrn_reflns_number 22665
_diffrn_reflns_theta_full 66.500
_diffrn_reflns_theta_max 68.385
_diffrn_reflns_theta_min 3.293
_diffrn_standards_number 0
_exptl_absorpt_coefficient_mu 4.534
_exptl_absorpt_correction_T_max 0.83
_exptl_absorpt_correction_T_min 0.51
_exptl_absorpt_correction_type multi-scan
_exptl_absorpt_process_details 'SADABS (Siemens, 1996)'
_exptl_crystal_colour purple
_exptl_crystal_density_diffrn 1.484
_exptl_crystal_density_method 'not measured'
_exptl_crystal_description plate
_exptl_crystal_F_000 820.000
_exptl_crystal_size_max 0.230
_exptl_crystal_size_mid 0.150
_exptl_crystal_size_min 0.040
_platon_squeeze_details
;
;
_refine_diff_density_max 1.12
_refine_diff_density_min -0.40
_refine_ls_extinction_method None
_refine_ls_goodness_of_fit_ref 1.1954
_refine_ls_hydrogen_treatment constr
_refine_ls_matrix_type full
_refine_ls_number_parameters 488
_refine_ls_number_reflns 6300
_refine_ls_number_restraints 55
_refine_ls_R_factor_all 0.0377
_refine_ls_R_factor_gt 0.0376
_refine_ls_shift/su_max 0.0029505
_refine_ls_shift/su_mean 0.0001055
_refine_ls_structure_factor_coef F
_refine_ls_weighting_details
;
 Method= Modified Sheldrick 
 w=1/[\s^2^(F) + ( 0.00P)^2^ + 0.05P] 
 ,where P=(max(Fo,0) + 2Fc)/3 
;
_refine_ls_weighting_scheme calc
_refine_ls_wR_factor_all 0.0587
_refine_ls_wR_factor_gt 0.0576
_refine_ls_wR_factor_ref 0.0571
_reflns_limit_h_max 12
_reflns_limit_h_min -11
_reflns_limit_k_max 15
_reflns_limit_k_min -15
_reflns_limit_l_max 16
_reflns_limit_l_min 0
_reflns_number_gt 6351
_reflns_number_total 6412
_reflns_threshold_expression I>2.0\s(I)
_oxford_diffrn_Wilson_B_factor 0.00
_oxford_diffrn_Wilson_scale 0.00
_oxford_refine_ls_r_factor_ref 0.0373
_oxford_refine_ls_scale 0.1393(2)
_oxford_reflns_number_all 6383
_oxford_reflns_threshold_expression_ref I>3.0\s(I)
_cod_data_source_file c4dt02797c2.cif
_cod_data_source_block 1
_cod_depositor_comments
;
The following automatic conversions were performed:

'_atom_sites_solution_primary' value 'Other' changed to 'other'
according to
/usr/data/users/saulius/crontab/automatic-downloads/rss-feeds/RSC/lib/dictionaries/cif_core.dic
dictionary named 'cif_core.dic' version 2.4.2 from 2011-04-26.

Automatic conversion script
Id: cif_fix_values 2935 2014-11-11 08:27:57Z andrius 

 Adding full bibliography for 7033136--7033138.cif.
;
_cod_original_formula_sum 'C35 H29 F6 N6 O2 P1 Ru1'
_cod_database_code 7033137

loop_
_symmetry_equiv_pos_as_xyz
x,y,z
-x,-y,-z

loop_
_atom_site_label
_atom_site_type_symbol
_atom_site_fract_x
_atom_site_fract_y
_atom_site_fract_z
_atom_site_U_iso_or_equiv
_atom_site_occupancy
_atom_site_adp_type
_atom_site_refinement_flags_posn
_atom_site_refinement_flags_adp
_atom_site_refinement_flags_occupancy
_atom_site_disorder_assembly
_atom_site_disorder_group
Ru1 Ru 0.199556(18) 0.801871(14) 0.165867(14) 0.0244 1.0000 Uani . . . . .
N1 N 0.2634(2) 0.93434(19) 0.09844(19) 0.0278 1.0000 Uani . . . . .
N2 N 0.2587(2) 0.8480(2) 0.27614(19) 0.0309 1.0000 Uani . . . . .
N3 N -0.0061(2) 0.8774(2) 0.22948(19) 0.0275 1.0000 Uani . . . . .
N4 N 0.1216(3) 0.6804(2) 0.25010(19) 0.0282 1.0000 Uani . . . . .
N5 N 0.1697(2) 0.75798(18) 0.03904(19) 0.0262 1.0000 Uani . . . . .
O1 O 0.7481(3) 0.6739(3) 0.1927(2) 0.0657 1.0000 Uani . . . . .
O2 O 0.8464(2) 0.54561(19) 0.08962(19) 0.0416 1.0000 Uani . . . . .
C1 C 0.2658(3) 0.9732(2) 0.0046(2) 0.0325 1.0000 Uani . . . . .
C2 C 0.3094(3) 1.0633(3) -0.0353(3) 0.0389 1.0000 Uani . . . . .
C3 C 0.3556(3) 1.1159(3) 0.0232(3) 0.0439 1.0000 Uani . . . . .
C4 C 0.3535(3) 1.0778(3) 0.1186(3) 0.0398 1.0000 Uani . . . . .
C5 C 0.3086(3) 0.9860(2) 0.1553(2) 0.0319 1.0000 Uani . . . . .
C6 C 0.3070(3) 0.9365(3) 0.2548(2) 0.0343 1.0000 Uani . . . . .
C7 C 0.3548(4) 0.9741(3) 0.3224(3) 0.0472 1.0000 Uani . . . . .
C8 C 0.3553(4) 0.9203(4) 0.4127(3) 0.0577 1.0000 Uani . . . . .
C9 C 0.3084(4) 0.8290(4) 0.4346(3) 0.0509 1.0000 Uani . . . . .
C10 C 0.2606(3) 0.7955(3) 0.3654(3) 0.0405 1.0000 Uani . . . . .
C11 C -0.0650(3) 0.9792(2) 0.2145(2) 0.0343 1.0000 Uani . . . . .
C12 C -0.1971(3) 1.0231(3) 0.2591(3) 0.0399 1.0000 Uani . . . . .
C13 C -0.2746(3) 0.9595(3) 0.3217(3) 0.0411 1.0000 Uani . . . . .
C14 C -0.2168(3) 0.8538(3) 0.3379(2) 0.0349 1.0000 Uani . . . . .
C15 C -0.0818(3) 0.8147(2) 0.2913(2) 0.0283 1.0000 Uani . . . . .
C16 C -0.0092(3) 0.7051(2) 0.3046(2) 0.0286 1.0000 Uani . . . . .
C17 C -0.0690(3) 0.6299(3) 0.3680(2) 0.0357 1.0000 Uani . . . . .
C18 C 0.0066(4) 0.5283(3) 0.3750(3) 0.0415 1.0000 Uani . . . . .
C19 C 0.1376(3) 0.5027(3) 0.3184(3) 0.0411 1.0000 Uani . . . . .
C20 C 0.1927(3) 0.5806(2) 0.2582(3) 0.0358 1.0000 Uani . . . . .
C21 C 0.0516(3) 0.7830(2) 0.0137(2) 0.0307 1.0000 Uani . . . . .
C22 C 0.0396(3) 0.7583(2) -0.0756(3) 0.0342 1.0000 Uani . . . . .
C23 C 0.1534(3) 0.7069(2) -0.1424(2) 0.0352 1.0000 Uani . . . . .
C24 C 0.2748(3) 0.6790(2) -0.1167(2) 0.0340 1.0000 Uani . . . . .
C25 C 0.2828(3) 0.7043(2) -0.0260(2) 0.0281 1.0000 Uani . . . . .
C26 C 0.4041(3) 0.6793(2) 0.0105(2) 0.0298 1.0000 Uani . . . . .
C27 C 0.5287(3) 0.6215(2) -0.0439(2) 0.0347 1.0000 Uani . . . . .
C28 C 0.6388(3) 0.5988(2) -0.0042(3) 0.0327 1.0000 Uani . . . . .
C29 C 0.6263(3) 0.6352(2) 0.0876(2) 0.0329 1.0000 Uani . . . . .
C30 C 0.5016(3) 0.6929(2) 0.1404(2) 0.0304 1.0000 Uani . . . . .
C31 C 0.3863(3) 0.7161(2) 0.1043(2) 0.0291 1.0000 Uani . . . . .
C32 C 0.7431(3) 0.6213(3) 0.1300(3) 0.0368 1.0000 Uani . . . . .
C33 C 0.9619(3) 0.5238(3) 0.1306(3) 0.0464 1.0000 Uani . . . . .
H11 H 0.2356 0.9368 -0.0334 0.0370 1.0000 Uiso R . . . .
H21 H 0.3082 1.0891 -0.1005 0.0467 1.0000 Uiso R . . . .
H31 H 0.3859 1.1759 -0.0030 0.0519 1.0000 Uiso R . . . .
H41 H 0.3845 1.1121 0.1577 0.0471 1.0000 Uiso R . . . .
H71 H 0.3851 1.0366 0.3062 0.0590 1.0000 Uiso R . . . .
H81 H 0.3845 0.9442 0.4595 0.0690 1.0000 Uiso R . . . .
H91 H 0.3079 0.7908 0.4951 0.0608 1.0000 Uiso R . . . .
H101 H 0.2306 0.7339 0.3794 0.0447 1.0000 Uiso R . . . .
H111 H -0.0130 1.0205 0.1714 0.0382 1.0000 Uiso R . . . .
H121 H -0.2338 1.0941 0.2471 0.0458 1.0000 Uiso R . . . .
H131 H -0.3652 0.9863 0.3526 0.0472 1.0000 Uiso R . . . .
H141 H -0.2668 0.8108 0.3778 0.0414 1.0000 Uiso R . . . .
H171 H -0.1561 0.6481 0.4038 0.0434 1.0000 Uiso R . . . .
H181 H -0.0325 0.4774 0.4154 0.0486 1.0000 Uiso R . . . .
H191 H 0.1890 0.4345 0.3202 0.0493 1.0000 Uiso R . . . .
H201 H 0.2809 0.5636 0.2196 0.0425 1.0000 Uiso R . . . .
H211 H -0.0230 0.8173 0.0600 0.0350 1.0000 Uiso R . . . .
H221 H -0.0440 0.7783 -0.0898 0.0404 1.0000 Uiso R . . . .
H231 H 0.1481 0.6923 -0.2031 0.0428 1.0000 Uiso R . . . .
H241 H 0.3522 0.6421 -0.1597 0.0390 1.0000 Uiso R . . . .
H271 H 0.5380 0.6004 -0.1058 0.0387 1.0000 Uiso R . . . .
H281 H 0.7233 0.5586 -0.0398 0.0395 1.0000 Uiso R . . . .
H301 H 0.4964 0.7168 0.2023 0.0361 1.0000 Uiso R . . . .
H331 H 1.0005 0.5842 0.1190 0.0664 1.0000 Uiso R . . . .
H332 H 0.9322 0.5067 0.2009 0.0665 1.0000 Uiso R . . . .
H333 H 1.0258 0.4654 0.1002 0.0670 1.0000 Uiso R . . . .
P1 P -0.55425(8) 1.25239(6) 0.37103(7) 0.0365 1.0000 Uani . . . . .
F1 F -0.5900(3) 1.30964(19) 0.47199(18) 0.0692 1.0000 Uani . . . . .
F2 F -0.7098(2) 1.2611(2) 0.3837(3) 0.0772 1.0000 Uani . . . . .
F3 F -0.5147(3) 1.19322(17) 0.27045(16) 0.0553 1.0000 Uani . . . . .
F4 F -0.3986(2) 1.24388(18) 0.35917(15) 0.0491 1.0000 Uani . . . . .
F5 F -0.5630(2) 1.36350(16) 0.30857(18) 0.0495 1.0000 Uani . . . . .
F6 F -0.5464(2) 1.14050(16) 0.43311(16) 0.0522 1.0000 Uani . . . . .
N6 N 0.245(2) 0.5946(17) 0.603(2) 0.0875 0.319(18) Uani D U P 1 1
C34 C 0.335(2) 0.5335(19) 0.6158(16) 0.0566 0.319(18) Uani D U P 1 1
C35 C 0.447(4) 0.457(3) 0.635(3) 0.0955 0.319(18) Uani D U P 1 1
H351 H 0.4374 0.4354 0.7043 0.1280 0.319(18) Uiso R . P 1 1
H352 H 0.4597 0.3976 0.5978 0.1280 0.319(18) Uiso R . P 1 1
H353 H 0.5246 0.4883 0.6103 0.1280 0.319(18) Uiso R . P 1 1
N106 N 0.2364(8) 0.6022(6) 0.5429(9) 0.0777 0.681(18) Uani D U P 1 2
C134 C 0.3125(10) 0.5498(9) 0.5818(9) 0.0583 0.681(18) Uani D U P 1 2
C135 C 0.4051(15) 0.4827(11) 0.6332(11) 0.0730 0.681(18) Uani D U P 1 2
H1351 H 0.4927 0.4632 0.5869 0.1071 0.681(18) Uiso R . P 1 2
H1352 H 0.4110 0.5186 0.6869 0.1073 0.681(18) Uiso R . P 1 2
H1353 H 0.3729 0.4200 0.6616 0.1069 0.681(18) Uiso R . P 1 2

loop_
_atom_site_aniso_label
_atom_site_aniso_U_11
_atom_site_aniso_U_22
_atom_site_aniso_U_33
_atom_site_aniso_U_23
_atom_site_aniso_U_13
_atom_site_aniso_U_12
Ru1 0.01771(15) 0.02432(15) 0.02868(15) -0.00290(10) -0.00438(10) -0.00165(10)
N1 0.0204(12) 0.0256(12) 0.0319(13) -0.0033(10) -0.0011(10) -0.0010(10)
N2 0.0215(12) 0.0389(14) 0.0313(13) -0.0081(11) -0.0059(10) -0.0029(10)
N3 0.0218(12) 0.0287(12) 0.0294(13) -0.0063(10) -0.0035(10) -0.0027(10)
N4 0.0232(12) 0.0298(13) 0.0303(13) -0.0017(10) -0.0069(10) -0.0037(10)
N5 0.0222(12) 0.0206(11) 0.0341(13) -0.0023(9) -0.0065(10) -0.0026(9)
O1 0.0369(14) 0.085(2) 0.081(2) -0.0458(18) -0.0278(14) 0.0095(14)
O2 0.0245(11) 0.0444(13) 0.0564(14) -0.0174(11) -0.0156(10) 0.0042(10)
C1 0.0247(14) 0.0330(15) 0.0340(16) -0.0041(12) -0.0033(12) -0.0001(12)
C2 0.0301(16) 0.0323(16) 0.0475(19) 0.0031(14) -0.0037(14) -0.0052(13)
C3 0.0363(18) 0.0267(15) 0.062(2) -0.0011(15) -0.0003(16) -0.0092(13)
C4 0.0305(16) 0.0319(16) 0.055(2) -0.0134(15) -0.0029(15) -0.0080(13)
C5 0.0182(13) 0.0334(15) 0.0421(17) -0.0118(13) -0.0029(12) -0.0032(11)
C6 0.0218(14) 0.0386(16) 0.0417(17) -0.0078(13) -0.0070(12) -0.0046(12)
C7 0.0379(19) 0.060(2) 0.052(2) -0.0121(18) -0.0139(16) -0.0196(17)
C8 0.059(2) 0.085(3) 0.048(2) -0.013(2) -0.0243(19) -0.034(2)
C9 0.046(2) 0.074(3) 0.0385(19) -0.0010(18) -0.0187(16) -0.018(2)
C10 0.0341(17) 0.0463(19) 0.0364(17) -0.0012(14) -0.0082(14) -0.0025(14)
C11 0.0359(17) 0.0239(14) 0.0376(17) -0.0034(12) -0.0068(13) 0.0004(12)
C12 0.0332(17) 0.0330(17) 0.048(2) -0.0106(15) -0.0084(15) 0.0044(14)
C13 0.0227(15) 0.0455(19) 0.0463(19) -0.0141(15) 0.0004(13) 0.0026(14)
C14 0.0245(15) 0.0355(16) 0.0410(17) -0.0076(13) -0.0019(13) -0.0050(12)
C15 0.0247(14) 0.0318(15) 0.0281(14) -0.0079(12) -0.0054(11) -0.0046(12)
C16 0.0233(14) 0.0332(15) 0.0305(15) -0.0033(12) -0.0070(11) -0.0081(12)
C17 0.0287(15) 0.0401(17) 0.0388(17) -0.0020(14) -0.0063(13) -0.0119(13)
C18 0.0425(19) 0.0352(17) 0.048(2) 0.0109(14) -0.0147(15) -0.0153(15)
C19 0.0378(18) 0.0280(15) 0.059(2) 0.0066(14) -0.0228(16) -0.0044(13)
C20 0.0235(15) 0.0304(15) 0.0507(19) 0.0006(14) -0.0116(13) -0.0004(12)
C21 0.0245(14) 0.0275(14) 0.0371(16) -0.0057(12) -0.0052(12) -0.0022(11)
C22 0.0268(15) 0.0327(16) 0.0478(19) -0.0044(14) -0.0143(14) -0.0087(13)
C23 0.0342(16) 0.0353(16) 0.0396(17) -0.0093(13) -0.0120(14) -0.0080(13)
C24 0.0258(15) 0.0344(16) 0.0394(17) -0.0101(13) -0.0036(13) -0.0041(12)
C25 0.0263(14) 0.0196(13) 0.0371(16) -0.0028(11) -0.0053(12) -0.0055(11)
C26 0.0260(14) 0.0223(13) 0.0393(16) -0.0022(12) -0.0064(12) -0.0044(11)
C27 0.0304(16) 0.0296(15) 0.0395(17) -0.0121(13) -0.0038(13) 0.0002(12)
C28 0.0186(14) 0.0273(14) 0.0487(18) -0.0096(13) -0.0045(12) -0.0002(11)
C29 0.0256(15) 0.0310(15) 0.0380(17) 0.0010(13) -0.0069(13) -0.0021(12)
C30 0.0214(14) 0.0361(15) 0.0306(15) -0.0030(12) -0.0046(11) -0.0033(12)
C31 0.0206(14) 0.0291(15) 0.0338(15) 0.0004(12) -0.0037(12) -0.0037(12)
C32 0.0230(15) 0.0416(17) 0.0444(18) -0.0050(14) -0.0095(13) -0.0029(13)
C33 0.0248(16) 0.052(2) 0.063(2) -0.0126(18) -0.0187(16) 0.0034(15)
P1 0.0286(4) 0.0310(4) 0.0450(5) -0.0056(3) -0.0066(3) -0.0001(3)
F1 0.0784(18) 0.0556(14) 0.0552(14) -0.0266(12) 0.0194(12) -0.0127(13)
F2 0.0306(12) 0.0547(14) 0.136(3) 0.0322(15) -0.0195(13) -0.0124(10)
F3 0.0804(16) 0.0491(12) 0.0466(12) -0.0060(10) -0.0264(11) -0.0205(11)
F4 0.0325(10) 0.0653(14) 0.0473(12) -0.0139(10) -0.0123(9) -0.0005(9)
F5 0.0371(11) 0.0328(10) 0.0724(15) 0.0030(10) -0.0104(10) -0.0048(8)
F6 0.0593(14) 0.0356(10) 0.0482(12) -0.0005(9) -0.0075(10) 0.0045(9)
N6 0.074(10) 0.072(10) 0.115(12) 0.002(11) -0.018(11) -0.028(8)
C34 0.057(10) 0.047(10) 0.057(12) 0.014(9) -0.005(8) -0.015(8)
C35 0.128(18) 0.072(15) 0.080(11) 0.010(11) -0.030(13) -0.015(11)
N106 0.060(4) 0.069(4) 0.109(7) 0.011(5) -0.016(4) -0.039(3)
C134 0.061(6) 0.049(6) 0.064(7) 0.007(5) -0.012(5) -0.021(4)
C135 0.113(12) 0.055(8) 0.066(5) 0.006(6) -0.035(7) -0.037(8)

loop_
_atom_type_symbol
_atom_type_scat_dispersion_real
_atom_type_scat_dispersion_imag
_atom_type_scat_Cromer_Mann_a1
_atom_type_scat_Cromer_Mann_b1
_atom_type_scat_Cromer_Mann_a2
_atom_type_scat_Cromer_Mann_b2
_atom_type_scat_Cromer_Mann_a3
_atom_type_scat_Cromer_Mann_b3
_atom_type_scat_Cromer_Mann_a4
_atom_type_scat_Cromer_Mann_b4
_atom_type_scat_Cromer_Mann_c
_atom_type_scat_source
C 0.0181 0.0091 2.3100 20.8439 1.0200 10.2075 1.5886 0.5687 0.8650 51.6512 0.2156 'International Tables Vol C 4.2.6.8 and 6.1.1.4'
H 0.0000 0.0000 0.4930 10.5109 0.3229 26.1257 0.1402 3.1424 0.0408 57.7998 0.0030 'International Tables Vol C 4.2.6.8 and 6.1.1.4'
N 0.0311 0.0180 12.2126 0.0057 3.1322 9.8933 2.0125 28.9975 1.1663 0.5826 -11.5290 'International Tables Vol C 4.2.6.8 and 6.1.1.4'
O 0.0492 0.0322 3.0485 13.2771 2.2868 5.7011 1.5463 0.3239 0.8670 32.9089 0.2508 'International Tables Vol C 4.2.6.8 and 6.1.1.4'
F 0.0727 0.0534 3.5392 10.2825 2.6412 4.2944 1.5170 0.2615 1.0243 26.1476 0.2776 'International Tables Vol C 4.2.6.8 and 6.1.1.4'
P 0.2955 0.4335 6.4345 1.9067 4.1791 27.1570 1.7800 0.5260 1.4908 68.1645 1.1149 'International Tables Vol C 4.2.6.8 and 6.1.1.4'
Ru 0.0552 3.2960 19.2674 0.8085 12.9182 8.4347 4.8634 24.7997 1.5676 94.2928 5.3787 'International Tables Vol C 4.2.6.8 and 6.1.1.4'

loop_
_geom_angle_atom_site_label_1
_geom_angle_atom_site_label_2
_geom_angle_atom_site_label_3
_geom_angle
_geom_angle_publ_flag
N1 Ru1 N2 78.89(11) yes
N1 Ru1 N3 97.18(10) yes
N2 Ru1 N3 91.38(10) yes
N1 Ru1 N4 172.30(9) yes
N2 Ru1 N4 95.78(10) yes
N3 Ru1 N4 77.26(10) yes
N1 Ru1 N5 94.93(10) yes
N2 Ru1 N5 170.62(10) yes
N3 Ru1 N5 96.42(9) yes
N4 Ru1 N5 91.03(10) yes
N1 Ru1 C31 88.34(11) yes
N2 Ru1 C31 93.05(11) yes
N3 Ru1 C31 173.50(10) yes
N4 Ru1 C31 97.55(11) yes
N5 Ru1 C31 79.63(11) yes
Ru1 N1 C1 126.4(2) yes
Ru1 N1 C5 115.6(2) yes
C1 N1 C5 118.0(3) yes
Ru1 N2 C6 116.0(2) yes
Ru1 N2 C10 126.0(2) yes
C6 N2 C10 117.9(3) yes
Ru1 N3 C11 126.5(2) yes
Ru1 N3 C15 115.32(19) yes
C11 N3 C15 118.2(3) yes
Ru1 N4 C16 116.9(2) yes
Ru1 N4 C20 124.6(2) yes
C16 N4 C20 118.4(3) yes
Ru1 N5 C21 125.4(2) yes
Ru1 N5 C25 115.75(19) yes
C21 N5 C25 118.8(3) yes
C32 O2 C33 116.2(3) yes
N1 C1 C2 123.0(3) yes
N1 C1 H11 117.0 no
C2 C1 H11 120.0 no
C1 C2 C3 118.8(3) yes
C1 C2 H21 121.0 no
C3 C2 H21 120.2 no
C2 C3 C4 119.0(3) yes
C2 C3 H31 119.6 no
C4 C3 H31 121.4 no
C3 C4 C5 119.8(3) yes
C3 C4 H41 119.5 no
C5 C4 H41 120.6 no
C4 C5 N1 121.3(3) yes
C4 C5 C6 124.3(3) yes
N1 C5 C6 114.4(3) yes
C5 C6 N2 115.0(3) yes
C5 C6 C7 123.4(3) yes
N2 C6 C7 121.6(3) yes
C6 C7 C8 119.7(4) yes
C6 C7 H71 119.5 no
C8 C7 H71 120.7 no
C7 C8 C9 119.2(3) yes
C7 C8 H81 121.6 no
C9 C8 H81 119.2 no
C8 C9 C10 118.9(4) yes
C8 C9 H91 121.1 no
C10 C9 H91 120.1 no
C9 C10 N2 122.7(3) yes
C9 C10 H101 119.1 no
N2 C10 H101 118.2 no
N3 C11 C12 123.5(3) yes
N3 C11 H111 117.2 no
C12 C11 H111 119.2 no
C11 C12 C13 118.5(3) yes
C11 C12 H121 120.7 no
C13 C12 H121 120.8 no
C12 C13 C14 119.3(3) yes
C12 C13 H131 120.9 no
C14 C13 H131 119.8 no
C13 C14 C15 119.3(3) yes
C13 C14 H141 120.3 no
C15 C14 H141 120.4 no
C14 C15 N3 121.3(3) yes
C14 C15 C16 124.1(3) yes
N3 C15 C16 114.6(3) yes
C15 C16 N4 115.7(3) yes
C15 C16 C17 122.9(3) yes
N4 C16 C17 121.3(3) yes
C16 C17 C18 119.0(3) yes
C16 C17 H171 119.9 no
C18 C17 H171 121.1 no
C17 C18 C19 119.7(3) yes
C17 C18 H181 119.8 no
C19 C18 H181 120.4 no
C18 C19 C20 118.9(3) yes
C18 C19 H191 121.2 no
C20 C19 H191 119.9 no
C19 C20 N4 122.6(3) yes
C19 C20 H201 119.2 no
N4 C20 H201 118.1 no
N5 C21 C22 122.9(3) yes
N5 C21 H211 116.5 no
C22 C21 H211 120.5 no
C21 C22 C23 118.6(3) yes
C21 C22 H221 119.4 no
C23 C22 H221 121.9 no
C22 C23 C24 119.2(3) yes
C22 C23 H231 119.8 no
C24 C23 H231 121.0 no
C23 C24 C25 120.6(3) yes
C23 C24 H241 120.6 no
C25 C24 H241 118.8 no
C24 C25 N5 119.9(3) yes
C24 C25 C26 126.2(3) yes
N5 C25 C26 113.9(3) yes
C25 C26 C27 122.4(3) yes
C25 C26 C31 115.1(3) yes
C27 C26 C31 122.5(3) yes
C26 C27 C28 119.4(3) yes
C26 C27 H271 120.6 no
C28 C27 H271 120.0 no
C27 C28 C29 120.0(3) yes
C27 C28 H281 120.2 no
C29 C28 H281 119.8 no
C28 C29 C30 119.7(3) yes
C28 C29 C32 122.4(3) yes
C30 C29 C32 117.7(3) yes
C29 C30 C31 122.5(3) yes
C29 C30 H301 117.7 no
C31 C30 H301 119.8 no
C30 C31 C26 115.9(3) yes
C30 C31 Ru1 128.8(2) yes
C26 C31 Ru1 115.3(2) yes
C29 C32 O2 113.0(3) yes
C29 C32 O1 125.0(3) yes
O2 C32 O1 122.0(3) yes
O2 C33 H331 109.9 no
O2 C33 H332 108.2 no
H331 C33 H332 110.3 no
O2 C33 H333 108.9 no
H331 C33 H333 110.4 no
H332 C33 H333 109.1 no
F1 P1 F2 90.15(17) yes
F1 P1 F3 178.48(15) yes
F2 P1 F3 91.14(16) yes
F1 P1 F4 89.42(14) yes
F2 P1 F4 179.55(16) yes
F3 P1 F4 89.29(12) yes
F1 P1 F5 90.54(13) yes
F2 P1 F5 90.48(12) yes
F3 P1 F5 90.27(13) yes
F4 P1 F5 89.64(12) yes
F1 P1 F6 89.88(13) yes
F2 P1 F6 89.08(13) yes
F3 P1 F6 89.32(12) yes
F4 P1 F6 90.80(13) yes
F5 P1 F6 179.39(14) yes
N6 C34 C35 178.0(10) yes
C34 C35 H351 113.9 no
C34 C35 H352 107.2 no
H351 C35 H352 109.4 no
C34 C35 H353 107.1 no
H351 C35 H353 109.6 no
H352 C35 H353 109.4 no
N106 C134 C135 178.1(8) yes
C134 C135 H1351 109.4 no
C134 C135 H1352 110.0 no
H1351 C135 H1352 110.1 no
C134 C135 H1353 109.8 no
H1351 C135 H1353 109.6 no
H1352 C135 H1353 108.0 no

loop_
_geom_bond_atom_site_label_1
_geom_bond_atom_site_label_2
_geom_bond_distance
_geom_bond_publ_flag
Ru1 N1 2.050(2) yes
Ru1 N2 2.035(3) yes
Ru1 N3 2.140(2) yes
Ru1 N4 2.066(3) yes
Ru1 N5 2.068(3) yes
Ru1 C31 2.025(3) yes
N1 C1 1.346(4) yes
N1 C5 1.361(4) yes
N2 C6 1.355(4) yes
N2 C10 1.353(4) yes
N3 C11 1.345(4) yes
N3 C15 1.354(4) yes
N4 C16 1.361(4) yes
N4 C20 1.348(4) yes
N5 C21 1.351(4) yes
N5 C25 1.374(4) yes
O1 C32 1.207(4) yes
O2 C32 1.325(4) yes
O2 C33 1.450(4) yes
C1 C2 1.376(4) yes
C1 H11 0.926 no
C2 C3 1.393(5) yes
C2 H21 0.936 no
C3 C4 1.365(5) yes
C3 H31 0.921 no
C4 C5 1.394(4) yes
C4 H41 0.924 no
C5 C6 1.460(5) yes
C6 C7 1.387(5) yes
C7 C8 1.369(6) yes
C7 H71 0.937 no
C8 C9 1.381(6) yes
C8 H81 0.920 no
C9 C10 1.378(5) yes
C9 H91 0.928 no
C10 H101 0.922 no
C11 C12 1.371(5) yes
C11 H111 0.919 no
C12 C13 1.377(5) yes
C12 H121 0.931 no
C13 C14 1.389(5) yes
C13 H131 0.933 no
C14 C15 1.389(4) yes
C14 H141 0.904 no
C15 C16 1.470(4) yes
C16 C17 1.395(4) yes
C17 C18 1.383(5) yes
C17 H171 0.906 no
C18 C19 1.372(5) yes
C18 H181 0.922 no
C19 C20 1.381(5) yes
C19 H191 0.926 no
C20 H201 0.926 no
C21 C22 1.380(5) yes
C21 H211 0.925 no
C22 C23 1.379(5) yes
C22 H221 0.932 no
C23 C24 1.386(4) yes
C23 H231 0.916 no
C24 C25 1.386(4) yes
C24 H241 0.931 no
C25 C26 1.467(4) yes
C26 C27 1.406(4) yes
C26 C31 1.406(5) yes
C27 C28 1.386(4) yes
C27 H271 0.917 no
C28 C29 1.391(5) yes
C28 H281 0.953 no
C29 C30 1.399(4) yes
C29 C32 1.485(4) yes
C30 C31 1.406(4) yes
C30 H301 0.943 no
C33 H331 0.959 no
C33 H332 0.961 no
C33 H333 0.943 no
P1 F1 1.594(2) yes
P1 F2 1.588(2) yes
P1 F3 1.598(2) yes
P1 F4 1.592(2) yes
P1 F5 1.601(2) yes
P1 F6 1.607(2) yes
N6 C34 1.120(18) yes
C34 C35 1.420(18) yes
C35 H351 0.962 no
C35 H352 0.962 no
C35 H353 0.963 no
N106 C134 1.140(11) yes
C134 C135 1.439(12) yes
C135 H1351 0.966 no
C135 H1352 0.963 no
C135 H1353 0.967 no

loop_
_geom_hbond_atom_site_label_D
_geom_hbond_atom_site_label_H
_geom_hbond_atom_site_label_A
_geom_hbond_site_symmetry_A
_geom_hbond_angle_DHA
_geom_hbond_distance_DH
_geom_hbond_distance_HA
_geom_hbond_distance_DA
_geom_hbond_publ_flag
C18 H181 N106 2_566 143.1(2) 0.922 2.531 3.315(8) yes
C35 H1353 O1 2_666 145(3) 0.995 2.453 3.321(8) yes
C135 H1353 O1 2_666 148.4(3) 0.967 2.453 3.316(8) yes

loop_
_platon_squeeze_void_nr
_platon_squeeze_void_average_x
_platon_squeeze_void_average_y
_platon_squeeze_void_average_z
_platon_squeeze_void_volume
_platon_squeeze_void_count_electrons
_platon_squeeze_void_content
1 0.000 0.000 0.500 199 42 ' '
